data_7050970
loop_
_publ_author_name
'Bertolasi, Valerio'
'Pretto, Loretta'
'Gilli, Paola'
'Ferretti, Valeria'
'Gilli, Gastone'

_publ_section_title
;
 Hydrogen-bonded supramolecular structures in co-crystals of ??- or
 ??-diketone enols with 2,6-diaminopyridine or 2,4-diaminopyrimidine
;
_journal_issue 11
_journal_name_full 'New Journal of Chemistry'
_journal_page_first 1559
_journal_paper_doi 10.1039/b205705k
_journal_volume 26
_journal_year 2002
_chemical_formula_moiety 'C7 H10 O2, (C7 H9 O2)-, (C5 H8 N3)+'
_chemical_formula_sum 'C19 H27 N3 O4'
_chemical_formula_weight 361.44
_chemical_name_systematic
;
5-Methyl-1,3-cyclohexanedionate, 2,6-diaminopyridinium,
5-methyl-1,3-cyclohexanedione enol
;
_space_group_IT_number 13
_symmetry_cell_setting monoclinic
_symmetry_space_group_name_Hall '-P 2yc'
_symmetry_space_group_name_H-M 'P 1 2/c 1'
_atom_sites_solution_hydrogens difmap
_atom_sites_solution_primary direct
_atom_sites_solution_secondary difmap
_audit_creation_method SHELXL-97
_cell_angle_alpha 90.00
_cell_angle_beta 110.420(10)
_cell_angle_gamma 90.00
_cell_formula_units_Z 4
_cell_length_a 17.474(2)
_cell_length_b 5.270(2)
_cell_length_c 22.478(3)
_cell_measurement_reflns_used 25
_cell_measurement_temperature 296
_cell_measurement_theta_max ?12
_cell_measurement_theta_min 7
_cell_volume 1939.9(8)
_computing_cell_refinement 'CAD4 Enraf-Nonius, 1984'
_computing_data_collection 'CAD4 Enraf-Nonius, 1984'
_computing_data_reduction 'MolEN (Fair, Enraf-Nonius, 1990)'
_computing_molecular_graphics 'ORTEPII (Johnson, 1976)'
_computing_publication_material
;
SHELXL-97 (Sheldrick, 1997), PARST (Nardelli, 1995)
;
_computing_structure_refinement 'SHELXL-97 (Sheldrick, 1997)'
_computing_structure_solution 'SIR92 (Altomare et al., 1994)'
_diffrn_ambient_temperature 296
_diffrn_measured_fraction_theta_full 0.995
_diffrn_measured_fraction_theta_max 0.995
_diffrn_measurement_device_type 'Enraf-Nonius CAD-4'
_diffrn_measurement_method \w/2\q
_diffrn_radiation_monochromator graphite
_diffrn_radiation_source 'fine-focus sealed tube'
_diffrn_radiation_type MoK\a
_diffrn_radiation_wavelength 0.71073
_diffrn_reflns_av_R_equivalents 0.022
_diffrn_reflns_av_sigmaI/netI 0.0723
_diffrn_reflns_limit_h_max 22
_diffrn_reflns_limit_h_min 0
_diffrn_reflns_limit_k_max 6
_diffrn_reflns_limit_k_min 0
_diffrn_reflns_limit_l_max 26
_diffrn_reflns_limit_l_min -28
_diffrn_reflns_number 4348
_diffrn_reflns_theta_full 27.01
_diffrn_reflns_theta_max 27.01
_diffrn_reflns_theta_min 2.49
_diffrn_standards_decay_% 0
_diffrn_standards_interval_time 120
_diffrn_standards_number 3
_exptl_absorpt_coefficient_mu 0.087
_exptl_absorpt_correction_type none
_exptl_crystal_colour orange
_exptl_crystal_density_diffrn 1.238
_exptl_crystal_density_method 'not measured'
_exptl_crystal_description plate
_exptl_crystal_F_000 776
_exptl_crystal_size_max 0.48
_exptl_crystal_size_mid 0.26
_exptl_crystal_size_min 0.10
_refine_diff_density_max 0.234
_refine_diff_density_min -0.225
_refine_diff_density_rms 0.050
_refine_ls_extinction_method none
_refine_ls_goodness_of_fit_ref 1.011
_refine_ls_hydrogen_treatment refall
_refine_ls_matrix_type full
_refine_ls_number_parameters 343
_refine_ls_number_reflns 4231
_refine_ls_number_restraints 0
_refine_ls_restrained_S_all 1.011
_refine_ls_R_factor_all 0.1412
_refine_ls_R_factor_gt 0.0622
_refine_ls_shift/su_max 0.003
_refine_ls_shift/su_mean 0.000
_refine_ls_structure_factor_coef Fsqd
_refine_ls_weighting_details 'calc w=1/[\s^2^(Fo^2^)+(0.0865P)^2^+0.0000P] where P=(Fo^2^+2Fc^2^)/3'
_refine_ls_weighting_scheme calc
_refine_ls_wR_factor_gt 0.1450
_refine_ls_wR_factor_ref 0.1739
_reflns_number_gt 2124
_reflns_number_total 4231
_reflns_threshold_expression I>2sigma(I)
_cod_data_source_file b205705k.txt
_cod_data_source_block (4)
_cod_depositor_comments
;
The following automatic conversions were performed:

'_symmetry_cell_setting' tag value 'Mononlinic' was replaced with
'monoclinic' value as specified in the replacement file
'/home/robertas/cod-tools/perl-scripts/inputs/replacement_values.lst'.

Automatic conversion script
Id: cif_fix_values 3143 2015-03-26 13:38:13Z robertas 
;
_cod_original_sg_symbol_H-M 'P 2/c'
_cod_database_code 7050970

loop_
_symmetry_equiv_pos_as_xyz
'x, y, z'
'-x, y, -z+1/2'
'-x, -y, -z'
'x, -y, z-1/2'

loop_
_atom_site_label
_atom_site_type_symbol
_atom_site_fract_x
_atom_site_fract_y
_atom_site_fract_z
_atom_site_U_iso_or_equiv
_atom_site_adp_type
_atom_site_occupancy
_atom_site_symmetry_multiplicity
_atom_site_calc_flag
_atom_site_refinement_flags
_atom_site_disorder_assembly
_atom_site_disorder_group
O11 O 0.10205(13) -0.4901(4) 0.20334(10) 0.0646(6) Uani 1 1 d . . .
O31 O 0.22382(12) 0.1364(4) 0.35012(10) 0.0601(6) Uani 1 1 d . . .
C11 C 0.16366(17) -0.3629(5) 0.23337(13) 0.0448(7) Uani 1 1 d . . .
C21 C 0.16035(17) -0.1650(6) 0.27372(14) 0.0507(8) Uani 1 1 d . . .
C31 C 0.22800(16) -0.0352(5) 0.31046(12) 0.0434(7) Uani 1 1 d . . .
C41 C 0.30973(17) -0.0952(7) 0.30666(14) 0.0481(7) Uani 1 1 d . . .
C51 C 0.3046(2) -0.2081(7) 0.24392(17) 0.0617(9) Uani 1 1 d . . .
C61 C 0.2437(2) -0.4259(6) 0.22715(17) 0.0536(8) Uani 1 1 d . . .
C71 C 0.3879(3) -0.2960(15) 0.2440(4) 0.111(2) Uani 1 1 d . . .
O12 O 0.21137(12) 0.4846(4) 0.56242(9) 0.0588(6) Uani 1 1 d . . .
O32 O 0.34189(13) 0.3913(5) 0.41312(10) 0.0635(6) Uani 1 1 d . . .
C12 C 0.26577(15) 0.5398(5) 0.54086(12) 0.0423(7) Uani 1 1 d . . .
C22 C 0.27313(16) 0.4266(5) 0.48666(13) 0.0443(7) Uani 1 1 d . . .
C32 C 0.33313(16) 0.4895(5) 0.46366(12) 0.0438(7) Uani 1 1 d . . .
C42 C 0.3947(2) 0.6872(7) 0.49591(16) 0.0588(9) Uani 1 1 d . . .
C52 C 0.4055(2) 0.7265(8) 0.56375(18) 0.0658(10) Uani 1 1 d . . .
C62 C 0.3257(2) 0.7463(8) 0.57332(18) 0.0580(9) Uani 1 1 d . . .
C72 C 0.4636(3) 0.9413(10) 0.5933(3) 0.0829(13) Uani 1 1 d . . .
N1 N 0.03984(13) -0.8715(4) 0.12259(10) 0.0386(5) Uani 1 1 d . . .
N2 N -0.05954(19) -0.7207(5) 0.15858(14) 0.0546(7) Uani 1 1 d . . .
N6 N 0.14892(15) -0.9931(6) 0.09445(13) 0.0523(7) Uani 1 1 d . . .
C2 C -0.03671(16) -0.8923(5) 0.12477(12) 0.0406(6) Uani 1 1 d . . .
C3 C -0.08580(17) -1.0885(5) 0.09159(13) 0.0446(7) Uani 1 1 d . . .
C4 C -0.05402(18) -1.2584(6) 0.06039(14) 0.0477(7) Uani 1 1 d . . .
C5 C 0.02432(18) -1.2354(6) 0.05977(13) 0.0464(7) Uani 1 1 d . . .
C6 C 0.07145(15) -1.0359(5) 0.09128(12) 0.0396(6) Uani 1 1 d . . .
H21 H 0.1117(19) -0.125(6) 0.2830(14) 0.062(9) Uiso 1 1 d . . .
H411 H 0.3418(18) 0.064(6) 0.3162(13) 0.059(9) Uiso 1 1 d . . .
H421 H 0.340(2) -0.212(7) 0.3385(17) 0.075(11) Uiso 1 1 d . . .
H51 H 0.276(3) -0.065(8) 0.2111(19) 0.109(14) Uiso 1 1 d . . .
H611 H 0.2333(18) -0.479(6) 0.1886(15) 0.061(10) Uiso 1 1 d . . .
H621 H 0.270(2) -0.567(7) 0.2601(16) 0.077(10) Uiso 1 1 d . . .
H711 H 0.407(3) -0.416(10) 0.282(3) 0.13(2) Uiso 1 1 d . . .
H721 H 0.425(3) -0.148(9) 0.251(2) 0.110(16) Uiso 1 1 d . . .
H731 H 0.383(4) -0.368(12) 0.207(3) 0.17(3) Uiso 1 1 d . . .
H22 H 0.2355(15) 0.297(5) 0.4650(11) 0.033(6) Uiso 1 1 d . . .
H32 H 0.288(3) 0.254(8) 0.381(2) 0.111(13) Uiso 1 1 d . . .
H412 H 0.442(2) 0.671(7) 0.4896(16) 0.082(11) Uiso 1 1 d . . .
H422 H 0.373(2) 0.875(7) 0.4765(16) 0.084(11) Uiso 1 1 d . . .
H52 H 0.437(2) 0.556(8) 0.5917(19) 0.107(14) Uiso 1 1 d . . .
H612 H 0.3288(19) 0.752(6) 0.6125(16) 0.063(10) Uiso 1 1 d . . .
H622 H 0.299(3) 0.918(10) 0.550(2) 0.129(17) Uiso 1 1 d . . .
H712 H 0.517(3) 0.909(8) 0.5941(19) 0.106(14) Uiso 1 1 d . . .
H722 H 0.470(3) 0.963(9) 0.639(2) 0.121(17) Uiso 1 1 d . . .
H732 H 0.433(2) 1.114(8) 0.5738(17) 0.093(13) Uiso 1 1 d . . .
H1 H 0.0718(17) -0.751(6) 0.1476(13) 0.051(8) Uiso 1 1 d . . .
H201 H -0.022(2) -0.610(6) 0.1788(14) 0.061(10) Uiso 1 1 d . . .
H202 H -0.111(2) -0.725(6) 0.1606(14) 0.068(10) Uiso 1 1 d . . .
H3 H -0.1415(16) -1.097(5) 0.0924(12) 0.042(7) Uiso 1 1 d . . .
H4 H -0.0879(17) -1.395(6) 0.0341(13) 0.052(8) Uiso 1 1 d . . .
H5 H 0.0473(17) -1.350(6) 0.0372(14) 0.054(8) Uiso 1 1 d . . .
H601 H 0.1670(19) -1.096(6) 0.0752(15) 0.057(10) Uiso 1 1 d . . .
H602 H 0.169(2) -0.817(9) 0.0971(18) 0.104(15) Uiso 1 1 d . . .

loop_
_atom_site_aniso_label
_atom_site_aniso_U_11
_atom_site_aniso_U_22
_atom_site_aniso_U_33
_atom_site_aniso_U_23
_atom_site_aniso_U_13
_atom_site_aniso_U_12
O11 0.0574(13) 0.0596(14) 0.0688(14) -0.0264(12) 0.0121(11) -0.0183(11)
O31 0.0496(12) 0.0678(15) 0.0660(13) -0.0331(12) 0.0242(10) -0.0169(11)
C11 0.0520(16) 0.0389(15) 0.0407(14) -0.0038(13) 0.0126(13) -0.0055(14)
C21 0.0398(16) 0.0509(18) 0.0609(18) -0.0176(15) 0.0169(14) -0.0070(14)
C31 0.0452(15) 0.0423(16) 0.0430(14) -0.0074(13) 0.0159(12) -0.0051(13)
C41 0.0417(15) 0.0497(18) 0.0491(17) -0.0092(16) 0.0109(13) -0.0028(15)
C51 0.0526(18) 0.072(2) 0.066(2) -0.021(2) 0.0277(16) -0.0083(18)
C61 0.0595(19) 0.0510(19) 0.0509(18) -0.0122(17) 0.0200(15) -0.0021(16)
C71 0.068(3) 0.153(6) 0.126(5) -0.069(5) 0.053(3) -0.017(3)
O12 0.0588(12) 0.0646(14) 0.0630(13) 0.0025(11) 0.0338(11) -0.0120(11)
O32 0.0563(12) 0.0791(16) 0.0624(13) -0.0266(12) 0.0298(10) -0.0200(12)
C12 0.0384(14) 0.0426(16) 0.0437(15) 0.0058(13) 0.0116(12) 0.0010(12)
C22 0.0409(14) 0.0395(15) 0.0485(16) -0.0034(14) 0.0107(12) -0.0105(13)
C32 0.0405(14) 0.0464(16) 0.0445(15) -0.0065(14) 0.0150(12) -0.0067(13)
C42 0.0481(18) 0.064(2) 0.072(2) -0.0216(18) 0.0297(17) -0.0189(16)
C52 0.0510(18) 0.069(2) 0.075(2) -0.025(2) 0.0185(17) -0.0214(18)
C62 0.0597(19) 0.067(2) 0.052(2) -0.0189(18) 0.0258(16) -0.0182(18)
C72 0.063(2) 0.086(3) 0.097(3) -0.041(3) 0.024(2) -0.028(2)
N1 0.0396(12) 0.0331(12) 0.0417(12) -0.0046(11) 0.0123(10) -0.0053(10)
N2 0.0514(16) 0.0487(16) 0.0719(18) -0.0122(14) 0.0318(14) -0.0060(14)
N6 0.0436(14) 0.0577(18) 0.0589(16) -0.0042(15) 0.0222(12) 0.0023(13)
C2 0.0425(14) 0.0353(14) 0.0442(15) 0.0035(13) 0.0153(12) 0.0016(12)
C3 0.0433(15) 0.0380(15) 0.0510(16) 0.0012(13) 0.0146(13) -0.0039(13)
C4 0.0522(17) 0.0401(16) 0.0466(17) -0.0060(14) 0.0119(14) -0.0071(14)
C5 0.0523(17) 0.0398(16) 0.0453(16) -0.0074(14) 0.0150(13) -0.0021(14)
C6 0.0381(14) 0.0401(15) 0.0391(13) 0.0024(13) 0.0115(11) 0.0047(12)

loop_
_atom_type_symbol
_atom_type_description
_atom_type_scat_dispersion_real
_atom_type_scat_dispersion_imag
_atom_type_scat_source
O O 0.0106 0.0060 'International Tables Vol C Tables 4.2.6.8 and 6.1.1.4'
C C 0.0033 0.0016 'International Tables Vol C Tables 4.2.6.8 and 6.1.1.4'
N N 0.0061 0.0033 'International Tables Vol C Tables 4.2.6.8 and 6.1.1.4'
H H 0.0000 0.0000 'International Tables Vol C Tables 4.2.6.8 and 6.1.1.4'

loop_
_geom_angle_atom_site_label_1
_geom_angle_atom_site_label_2
_geom_angle_atom_site_label_3
_geom_angle
_geom_angle_site_symmetry_1
_geom_angle_site_symmetry_3
_geom_angle_publ_flag
C31 O31 H32 118.0(18) . . ?
O11 C11 C21 121.9(3) . . ?
O11 C11 C61 119.4(3) . . ?
C21 C11 C61 118.7(3) . . ?
C31 C21 C11 122.9(3) . . ?
C31 C21 H21 113.7(18) . . ?
C11 C21 H21 122.8(18) . . ?
O31 C31 C21 121.5(3) . . ?
O31 C31 C41 118.3(2) . . ?
C21 C31 C41 120.2(3) . . ?
C31 C41 C51 113.1(2) . . ?
C31 C41 H411 106.7(17) . . ?
C51 C41 H411 112.5(17) . . ?
C31 C41 H421 113(2) . . ?
C51 C41 H421 106(2) . . ?
H411 C41 H421 105(3) . . ?
C41 C51 C61 109.8(3) . . ?
C41 C51 C71 112.0(3) . . ?
C61 C51 C71 110.9(4) . . ?
C41 C51 H51 103(2) . . ?
C61 C51 H51 104(2) . . ?
C71 C51 H51 116(2) . . ?
C11 C61 C51 114.1(3) . . ?
C11 C61 H611 107(2) . . ?
C51 C61 H611 112(2) . . ?
C11 C61 H621 107.3(18) . . ?
C51 C61 H621 105.1(19) . . ?
H611 C61 H621 112(3) . . ?
C51 C71 H711 103(3) . . ?
C51 C71 H721 109(3) . . ?
H711 C71 H721 110(4) . . ?
C51 C71 H731 110(4) . . ?
H711 C71 H731 115(5) . . ?
H721 C71 H731 110(5) . . ?
C32 O32 H32 117.2(19) . . ?
O12 C12 C22 123.6(3) . . ?
O12 C12 C62 118.4(3) . . ?
C22 C12 C62 117.9(2) . . ?
C32 C22 C12 122.9(3) . . ?
C32 C22 H22 117.7(14) . . ?
C12 C22 H22 119.5(14) . . ?
O32 C32 C22 125.0(3) . . ?
O32 C32 C42 114.6(2) . . ?
C22 C32 C42 120.4(3) . . ?
C52 C42 C32 114.1(3) . . ?
C52 C42 H412 113(2) . . ?
C32 C42 H412 114(2) . . ?
C52 C42 H422 100.5(18) . . ?
C32 C42 H422 110.0(19) . . ?
H412 C42 H422 104(3) . . ?
C42 C52 C62 111.7(3) . . ?
C42 C52 C72 112.4(3) . . ?
C62 C52 C72 113.9(3) . . ?
C42 C52 H52 109(2) . . ?
C62 C52 H52 106(2) . . ?
C72 C52 H52 103(2) . . ?
C52 C62 C12 114.0(3) . . ?
C52 C62 H612 115(2) . . ?
C12 C62 H612 108(2) . . ?
C52 C62 H622 105(3) . . ?
C12 C62 H622 105(3) . . ?
H612 C62 H622 109(3) . . ?
C52 C72 H712 113(3) . . ?
C52 C72 H722 111(3) . . ?
H712 C72 H722 104(4) . . ?
C52 C72 H732 107(2) . . ?
H712 C72 H732 121(3) . . ?
H722 C72 H732 101(3) . . ?
C6 N1 C2 123.6(2) . . ?
C6 N1 H1 120.1(18) . . ?
C2 N1 H1 115.9(18) . . ?
C2 N2 H201 115(2) . . ?
C2 N2 H202 120(2) . . ?
H201 N2 H202 124(3) . . ?
C6 N6 H601 115(2) . . ?
C6 N6 H602 119(2) . . ?
H601 N6 H602 117(3) . . ?
N2 C2 N1 117.5(3) . . ?
N2 C2 C3 124.3(3) . . ?
N1 C2 C3 118.2(2) . . ?
C4 C3 C2 118.6(3) . . ?
C4 C3 H3 124.2(16) . . ?
C2 C3 H3 117.2(16) . . ?
C3 C4 C5 122.0(3) . . ?
C3 C4 H4 121.3(16) . . ?
C5 C4 H4 116.6(16) . . ?
C6 C5 C4 118.8(3) . . ?
C6 C5 H5 118.0(17) . . ?
C4 C5 H5 123.2(17) . . ?
N6 C6 N1 116.8(3) . . ?
N6 C6 C5 124.5(3) . . ?
N1 C6 C5 118.7(2) . . ?

loop_
_geom_bond_atom_site_label_1
_geom_bond_atom_site_label_2
_geom_bond_distance
_geom_bond_site_symmetry_2
_geom_bond_publ_flag
O11 C11 1.247(3) . ?
O31 C31 1.290(3) . ?
O31 H32 1.25(5) . ?
C11 C21 1.397(4) . ?
C11 C61 1.491(4) . ?
C21 C31 1.366(4) . ?
C21 H21 0.97(3) . ?
C31 C41 1.494(4) . ?
C41 C51 1.505(4) . ?
C41 H411 0.99(3) . ?
C41 H421 0.96(4) . ?
C51 C61 1.521(4) . ?
C51 C71 1.527(5) . ?
C51 H51 1.05(4) . ?
C61 H611 0.87(3) . ?
C61 H621 1.04(4) . ?
C71 H711 1.03(5) . ?
C71 H721 0.99(5) . ?
C71 H731 0.90(7) . ?
O12 C12 1.243(3) . ?
O32 C32 1.305(3) . ?
O32 H32 1.21(5) . ?
C12 C22 1.402(4) . ?
C12 C62 1.510(4) . ?
C22 C32 1.362(4) . ?
C22 H22 0.95(3) . ?
C32 C42 1.491(4) . ?
C42 C52 1.485(5) . ?
C42 H412 0.89(4) . ?
C42 H422 1.10(4) . ?
C52 C62 1.485(5) . ?
C52 C72 1.512(5) . ?
C52 H52 1.13(4) . ?
C62 H612 0.86(3) . ?
C62 H622 1.07(5) . ?
C72 H712 0.95(4) . ?
C72 H722 1.00(5) . ?
C72 H732 1.07(4) . ?
N1 C6 1.350(3) . ?
N1 C2 1.360(3) . ?
N1 H1 0.90(3) . ?
N2 C2 1.329(4) . ?
N2 H201 0.88(3) . ?
N2 H202 0.91(3) . ?
N6 C6 1.349(3) . ?
N6 H601 0.82(3) . ?
N6 H602 0.99(5) . ?
C2 C3 1.384(4) . ?
C3 C4 1.369(4) . ?
C3 H3 0.98(3) . ?
C4 C5 1.379(4) . ?
C4 H4 0.99(3) . ?
C5 C6 1.371(4) . ?
C5 H5 0.96(3) . ?
